data_1561638
loop_
_publ_author_name
'Wang, Ru-Bing'
'Ma, Shuanggang'
'Jamieson, Cooper S.'
'Gao, Rong-Mei'
'Liu, Yunbao'
'Li, Yong'
'Wang, Xiaojing'
'Li, Yuhuan'
'Houk, Kendall N.'
'Qu, Jing'
'Yu, Shi-shan'

_publ_section_title
;
 Library construction of stereochemically diverse isomers of
 spirooliganin: their total synthesis and antiviral activity
;
_journal_name_full 'Chemical Science'
_journal_paper_doi 10.1039/D1SC01277K
_journal_year 2021
_chemical_formula_sum 'C30 H42 O4'
_chemical_formula_weight 466.63
_space_group_crystal_system monoclinic
_space_group_IT_number 14
_space_group_name_Hall '-P 2ybc'
_space_group_name_H-M_alt 'P 1 21/c 1'
_atom_sites_solution_hydrogens geom
_audit_creation_method SHELXL-2014/7
_audit_update_record
;
2020-06-13 deposited with the CCDC.	2021-04-09 downloaded from the CCDC.
;
_cell_angle_alpha 90
_cell_angle_beta 91.8820(10)
_cell_angle_gamma 90
_cell_formula_units_Z 4
_cell_length_a 12.4055(2)
_cell_length_b 22.5129(3)
_cell_length_c 9.43770(10)
_cell_measurement_temperature 100(2)
_cell_volume 2634.37(6)
_computing_structure_refinement 'SHELXL-2014/7 (Sheldrick, 2014)'
_diffrn_ambient_temperature 100(2)
_diffrn_measured_fraction_theta_full 0.999
_diffrn_measured_fraction_theta_max 0.995
_diffrn_radiation_type CuK\a
_diffrn_radiation_wavelength 1.54184
_diffrn_reflns_av_R_equivalents 0.0245
_diffrn_reflns_av_unetI/netI 0.0239
_diffrn_reflns_Laue_measured_fraction_full 0.999
_diffrn_reflns_Laue_measured_fraction_max 0.995
_diffrn_reflns_limit_h_max 15
_diffrn_reflns_limit_h_min -15
_diffrn_reflns_limit_k_max 27
_diffrn_reflns_limit_k_min -27
_diffrn_reflns_limit_l_max 10
_diffrn_reflns_limit_l_min -11
_diffrn_reflns_number 16909
_diffrn_reflns_point_group_measured_fraction_full 0.999
_diffrn_reflns_point_group_measured_fraction_max 0.995
_diffrn_reflns_theta_full 67.684
_diffrn_reflns_theta_max 70.073
_diffrn_reflns_theta_min 3.565
_exptl_absorpt_coefficient_mu 0.598
_exptl_crystal_density_diffrn 1.177
_exptl_crystal_F_000 1016
_exptl_crystal_size_max 0.280
_exptl_crystal_size_mid 0.140
_exptl_crystal_size_min 0.080
_refine_diff_density_max 0.531
_refine_diff_density_min -0.283
_refine_diff_density_rms 0.043
_refine_ls_extinction_method none
_refine_ls_goodness_of_fit_ref 1.090
_refine_ls_hydrogen_treatment constr
_refine_ls_matrix_type full
_refine_ls_number_parameters 322
_refine_ls_number_reflns 4976
_refine_ls_number_restraints 0
_refine_ls_restrained_S_all 1.090
_refine_ls_R_factor_all 0.0500
_refine_ls_R_factor_gt 0.0446
_refine_ls_shift/su_max 0.001
_refine_ls_shift/su_mean 0.000
_refine_ls_structure_factor_coef Fsqd
_refine_ls_weighting_details 'w=1/[\s^2^(Fo^2^)+(0.0546P)^2^+1.2054P] where P=(Fo^2^+2Fc^2^)/3'
_refine_ls_weighting_scheme calc
_refine_ls_wR_factor_gt 0.1161
_refine_ls_wR_factor_ref 0.1205
_reflns_Friedel_coverage 0.000
_reflns_number_gt 4397
_reflns_number_total 4976
_reflns_threshold_expression 'I > 2\s(I)'
_cod_data_source_file d1sc01277k2.cif
_cod_data_source_block zcw_c_2a
_cod_original_sg_symbol_H-M 'P 21/c'
_cod_database_code 1561638
_shelx_shelxl_version_number 2014/7
_shelx_space_group_comment
;
The symmetry employed for this shelxl refinement is uniquely defined
by the following loop, which should always be used as a source of
symmetry information in preference to the above space-group names.
They are only intended as comments.
;
_shelx_estimated_absorpt_t_min 0.850
_shelx_estimated_absorpt_t_max 0.954

loop_
_space_group_symop_operation_xyz
'x, y, z'
'-x, y+1/2, -z+1/2'
'-x, -y, -z'
'x, -y-1/2, z-1/2'

loop_
_atom_site_label
_atom_site_type_symbol
_atom_site_fract_x
_atom_site_fract_y
_atom_site_fract_z
_atom_site_U_iso_or_equiv
_atom_site_adp_type
_atom_site_occupancy
_atom_site_site_symmetry_order
_atom_site_calc_flag
_atom_site_refinement_flags_posn
_atom_site_refinement_flags_adp
_atom_site_refinement_flags_occupancy
_atom_site_disorder_assembly
_atom_site_disorder_group
O12 O 0.17709(8) 0.52283(4) 0.71106(10) 0.0226(2) Uani 1 1 d . . . . .
O27 O 0.13271(9) 0.38146(4) 0.34396(10) 0.0268(2) Uani 1 1 d . . . . .
O20 O 0.28156(8) 0.42978(4) 0.84444(10) 0.0237(2) Uani 1 1 d . . . . .
O24 O 0.15290(9) 0.52003(4) 1.01342(11) 0.0286(2) Uani 1 1 d . . . . .
H24 H 0.1631 0.5324 0.9309 0.043 Uiso 1 1 calc R U . . .
C6 C 0.15505(11) 0.45526(6) 0.51860(14) 0.0204(3) Uani 1 1 d . . . . .
C1 C 0.14821(11) 0.39343(6) 0.47062(14) 0.0209(3) Uani 1 1 d . . . . .
C4 C 0.17793(11) 0.42097(6) 0.77309(14) 0.0211(3) Uani 1 1 d . . . . .
C25 C 0.31889(11) 0.57280(6) 0.58805(14) 0.0207(3) Uani 1 1 d . . . . .
H25A H 0.3391 0.5342 0.5463 0.025 Uiso 1 1 calc R U . . .
H25B H 0.3591 0.5770 0.6799 0.025 Uiso 1 1 calc R U . . .
C24 C 0.35250(11) 0.62320(6) 0.48829(14) 0.0204(3) Uani 1 1 d . . . . .
H24A H 0.3297 0.6614 0.5323 0.025 Uiso 1 1 calc R U . . .
C5 C 0.16936(11) 0.46717(6) 0.65755(14) 0.0201(3) Uani 1 1 d . . . . .
C26 C 0.19840(11) 0.57270(6) 0.61438(14) 0.0204(3) Uani 1 1 d . . . . .
C2 C 0.16090(11) 0.34534(6) 0.57725(15) 0.0221(3) Uani 1 1 d . . . . .
C18 C 0.28688(11) 0.61655(6) 0.34664(14) 0.0206(3) Uani 1 1 d . . . . .
H18 H 0.3069 0.5773 0.3052 0.025 Uiso 1 1 calc R U . . .
C16 C 0.13223(11) 0.56569(6) 0.47569(14) 0.0213(3) Uani 1 1 d . . . . .
H16 H 0.0545 0.5714 0.4969 0.026 Uiso 1 1 calc R U . . .
C3 C 0.17407(12) 0.35910(6) 0.71376(15) 0.0235(3) Uani 1 1 d . . . . .
H3 H 0.1817 0.3272 0.7791 0.028 Uiso 1 1 calc R U . . .
C10 C 0.09296(11) 0.42962(6) 0.88876(14) 0.0227(3) Uani 1 1 d . . . . .
H10A H 0.0346 0.4566 0.8549 0.027 Uiso 1 1 calc R U . . .
H10B H 0.0609 0.3911 0.9153 0.027 Uiso 1 1 calc R U . . .
C12 C 0.27022(12) 0.43177(6) 0.99683(14) 0.0241(3) Uani 1 1 d . . . . .
C15 C 0.14480(12) 0.50381(6) 0.40982(14) 0.0224(3) Uani 1 1 d . . . . .
H15A H 0.0814 0.4956 0.3464 0.027 Uiso 1 1 calc R U . . .
H15B H 0.2096 0.5036 0.3514 0.027 Uiso 1 1 calc R U . . .
C11 C 0.15637(12) 0.45694(6) 1.01480(15) 0.0240(3) Uani 1 1 d . . . . .
H11 H 0.1268 0.4419 1.1054 0.029 Uiso 1 1 calc R U . . .
C7 C 0.15880(12) 0.28188(6) 0.52513(16) 0.0261(3) Uani 1 1 d . . . . .
H7A H 0.2073 0.2783 0.4443 0.031 Uiso 1 1 calc R U . . .
H7B H 0.1873 0.2557 0.6019 0.031 Uiso 1 1 calc R U . . .
C17 C 0.16465(11) 0.61456(6) 0.37162(15) 0.0228(3) Uani 1 1 d . . . . .
H17A H 0.1417 0.6535 0.4088 0.027 Uiso 1 1 calc R U . . .
H17B H 0.1257 0.6080 0.2797 0.027 Uiso 1 1 calc R U . . .
C19 C 0.30794(12) 0.66345(6) 0.23512(15) 0.0257(3) Uani 1 1 d . . . . .
C27 C 0.16246(12) 0.62581(6) 0.70037(15) 0.0260(3) Uani 1 1 d . . . . .
H27A H 0.0862 0.6214 0.7221 0.039 Uiso 1 1 calc R U . . .
H27B H 0.1723 0.6623 0.6456 0.039 Uiso 1 1 calc R U . . .
H27C H 0.2058 0.6280 0.7889 0.039 Uiso 1 1 calc R U . . .
C23 C 0.47764(12) 0.62662(7) 0.47211(16) 0.0277(3) Uani 1 1 d . . . . .
C8 C 0.04848(13) 0.26072(7) 0.47913(17) 0.0290(3) Uani 1 1 d . . . . .
H8 H 0.0142 0.2797 0.3999 0.035 Uiso 1 1 calc R U . . .
C14 C 0.28013(13) 0.36902(7) 1.05751(16) 0.0298(3) Uani 1 1 d . . . . .
H14A H 0.2189 0.3450 1.0228 0.045 Uiso 1 1 calc R U . . .
H14B H 0.2803 0.3708 1.1613 0.045 Uiso 1 1 calc R U . . .
H14C H 0.3475 0.3510 1.0274 0.045 Uiso 1 1 calc R U . . .
C13 C 0.36081(13) 0.47116(7) 1.05439(17) 0.0326(4) Uani 1 1 d . . . . .
H13A H 0.4304 0.4527 1.0356 0.049 Uiso 1 1 calc R U . . .
H13B H 0.3539 0.4762 1.1568 0.049 Uiso 1 1 calc R U . . .
H13C H 0.3566 0.5100 1.0079 0.049 Uiso 1 1 calc R U . . .
C20 C 0.34938(15) 0.72340(7) 0.28134(18) 0.0360(4) Uani 1 1 d . . . . .
H20A H 0.3127 0.7358 0.3681 0.043 Uiso 1 1 calc R U . . .
H20B H 0.3322 0.7529 0.2062 0.043 Uiso 1 1 calc R U . . .
C9 C -0.00412(15) 0.21753(8) 0.5411(2) 0.0395(4) Uani 1 1 d . . . . .
H9A H 0.0278 0.1976 0.6206 0.047 Uiso 1 1 calc R U . . .
H9B H -0.0739 0.2064 0.5063 0.047 Uiso 1 1 calc R U . . .
C28 C 0.29138(15) 0.65094(8) 0.09919(17) 0.0388(4) Uani 1 1 d . . . . .
H28A H 0.3057 0.6800 0.0293 0.047 Uiso 1 1 calc R U . . .
H28B H 0.2652 0.6129 0.0715 0.047 Uiso 1 1 calc R U . . .
C30 C 0.53666(14) 0.61223(10) 0.61426(19) 0.0450(5) Uani 1 1 d . . . . .
H30A H 0.5068 0.6366 0.6895 0.067 Uiso 1 1 calc R U . . .
H30B H 0.6137 0.6208 0.6069 0.067 Uiso 1 1 calc R U . . .
H30C H 0.5270 0.5701 0.6367 0.067 Uiso 1 1 calc R U . . .
C29 C 0.51698(14) 0.58282(10) 0.3644(2) 0.0459(5) Uani 1 1 d . . . . .
H29A H 0.4938 0.5427 0.3898 0.069 Uiso 1 1 calc R U . . .
H29B H 0.5959 0.5842 0.3631 0.069 Uiso 1 1 calc R U . . .
H29C H 0.4868 0.5931 0.2703 0.069 Uiso 1 1 calc R U . . .
C21 C 0.47202(17) 0.72234(9) 0.3113(2) 0.0479(5) Uani 1 1 d . . . . .
H21A H 0.5061 0.7026 0.2305 0.057 Uiso 0.85 1 calc R U P A 1
H21B H 0.4981 0.7639 0.3139 0.057 Uiso 0.85 1 calc R U P A 1
H21C H 0.5084 0.7369 0.2261 0.057 Uiso 0.15 1 calc R U P B 2
H21D H 0.4896 0.7503 0.3897 0.057 Uiso 0.15 1 calc R U P B 2
C22A C 0.51140(16) 0.69201(9) 0.4460(2) 0.0319(4) Uani 0.83 1 d . . P C 1
H22A H 0.4869 0.7160 0.5268 0.038 Uiso 0.83 1 calc R U P C 1
H22B H 0.5912 0.6935 0.4488 0.038 Uiso 0.83 1 calc R U P C 1
C22B C 0.5094(7) 0.6724(4) 0.3435(11) 0.033(2) Uani 0.17 1 d . . P C 2
H22C H 0.5880 0.6790 0.3573 0.040 Uiso 0.17 1 calc R U P C 2
H22D H 0.5006 0.6486 0.2557 0.040 Uiso 0.17 1 calc R U P C 2

loop_
_atom_site_aniso_label
_atom_site_aniso_U_11
_atom_site_aniso_U_22
_atom_site_aniso_U_33
_atom_site_aniso_U_23
_atom_site_aniso_U_13
_atom_site_aniso_U_12
O12 0.0343(5) 0.0172(5) 0.0164(5) 0.0000(4) 0.0037(4) -0.0031(4)
O27 0.0365(6) 0.0264(5) 0.0177(5) -0.0035(4) 0.0033(4) -0.0044(4)
O20 0.0239(5) 0.0294(5) 0.0179(5) 0.0005(4) 0.0017(4) -0.0010(4)
O24 0.0388(6) 0.0238(5) 0.0236(5) -0.0026(4) 0.0054(4) -0.0002(4)
C6 0.0217(7) 0.0209(7) 0.0188(7) 0.0002(5) 0.0018(5) -0.0017(5)
C1 0.0206(7) 0.0224(7) 0.0198(7) -0.0007(5) 0.0036(5) -0.0012(5)
C4 0.0250(7) 0.0204(7) 0.0181(7) 0.0004(5) 0.0012(5) -0.0010(5)
C25 0.0243(7) 0.0195(7) 0.0181(6) 0.0001(5) -0.0023(5) 0.0004(5)
C24 0.0237(7) 0.0173(7) 0.0203(7) -0.0008(5) 0.0004(5) -0.0003(5)
C5 0.0215(7) 0.0192(7) 0.0198(6) -0.0002(5) 0.0031(5) -0.0012(5)
C26 0.0277(7) 0.0163(6) 0.0173(6) 0.0020(5) 0.0020(5) -0.0015(5)
C2 0.0235(7) 0.0207(7) 0.0221(7) -0.0010(5) 0.0030(5) 0.0002(5)
C18 0.0264(7) 0.0169(6) 0.0184(7) 0.0004(5) 0.0003(5) -0.0007(5)
C16 0.0212(7) 0.0213(7) 0.0214(7) 0.0007(5) 0.0001(5) -0.0009(5)
C3 0.0290(7) 0.0189(7) 0.0227(7) 0.0019(5) 0.0019(6) 0.0005(5)
C10 0.0260(7) 0.0225(7) 0.0200(7) 0.0007(5) 0.0042(5) -0.0017(5)
C12 0.0293(7) 0.0257(7) 0.0173(7) 0.0001(5) 0.0021(5) -0.0013(6)
C15 0.0276(7) 0.0221(7) 0.0173(6) 0.0005(5) -0.0010(5) -0.0051(5)
C11 0.0295(8) 0.0240(7) 0.0189(7) -0.0006(5) 0.0041(6) -0.0023(6)
C7 0.0325(8) 0.0194(7) 0.0265(7) -0.0028(6) 0.0019(6) 0.0024(6)
C17 0.0263(7) 0.0204(7) 0.0214(7) 0.0029(5) -0.0029(5) 0.0004(5)
C19 0.0316(8) 0.0224(7) 0.0229(7) 0.0039(6) 0.0004(6) -0.0040(6)
C27 0.0330(8) 0.0211(7) 0.0240(7) -0.0019(5) 0.0045(6) 0.0005(6)
C23 0.0235(7) 0.0288(8) 0.0306(8) 0.0036(6) 0.0000(6) -0.0031(6)
C8 0.0353(8) 0.0216(7) 0.0301(8) -0.0050(6) 0.0013(6) 0.0024(6)
C14 0.0367(8) 0.0293(8) 0.0235(7) 0.0042(6) 0.0001(6) 0.0007(6)
C13 0.0321(8) 0.0354(9) 0.0300(8) -0.0025(7) -0.0030(6) -0.0037(7)
C20 0.0570(11) 0.0214(8) 0.0293(8) 0.0064(6) -0.0030(7) -0.0073(7)
C9 0.0420(10) 0.0314(9) 0.0458(10) -0.0068(7) 0.0115(8) -0.0058(7)
C28 0.0573(11) 0.0358(9) 0.0231(8) 0.0067(6) -0.0035(7) -0.0133(8)
C30 0.0270(9) 0.0696(13) 0.0379(10) -0.0069(9) -0.0048(7) -0.0022(8)
C29 0.0291(9) 0.0665(13) 0.0427(10) -0.0143(9) 0.0085(7) 0.0030(8)
C21 0.0587(12) 0.0375(10) 0.0466(11) 0.0124(8) -0.0118(9) -0.0234(9)
C22A 0.0332(10) 0.0361(11) 0.0263(10) -0.0004(8) -0.0002(8) -0.0141(8)
C22B 0.025(5) 0.030(5) 0.045(6) 0.010(4) 0.005(4) -0.006(4)

loop_
_atom_type_symbol
_atom_type_description
_atom_type_scat_dispersion_real
_atom_type_scat_dispersion_imag
_atom_type_scat_source
C C 0.0181 0.0091 'International Tables Vol C Tables 4.2.6.8 and 6.1.1.4'
H H 0.0000 0.0000 'International Tables Vol C Tables 4.2.6.8 and 6.1.1.4'
O O 0.0492 0.0322 'International Tables Vol C Tables 4.2.6.8 and 6.1.1.4'

loop_
_geom_angle_atom_site_label_1
_geom_angle_atom_site_label_2
_geom_angle_atom_site_label_3
_geom_angle
_geom_angle_site_symmetry_1
_geom_angle_site_symmetry_3
_geom_angle_publ_flag
C5 O12 C26 119.05(10) . . ?
C4 O20 C12 110.64(10) . . ?
C11 O24 H24 109.5 . . ?
C5 C6 C1 119.69(12) . . ?
C5 C6 C15 121.80(12) . . ?
C1 C6 C15 118.51(12) . . ?
O27 C1 C6 120.81(12) . . ?
O27 C1 C2 120.50(12) . . ?
C6 C1 C2 118.69(12) . . ?
O20 C4 C3 108.55(11) . . ?
O20 C4 C5 106.41(11) . . ?
C3 C4 C5 111.68(11) . . ?
O20 C4 C10 105.60(10) . . ?
C3 C4 C10 111.36(11) . . ?
C5 C4 C10 112.84(11) . . ?
C26 C25 C24 112.80(11) . . ?
C26 C25 H25A 109.0 . . ?
C24 C25 H25A 109.0 . . ?
C26 C25 H25B 109.0 . . ?
C24 C25 H25B 109.0 . . ?
H25A C25 H25B 107.8 . . ?
C25 C24 C18 108.12(11) . . ?
C25 C24 C23 112.62(11) . . ?
C18 C24 C23 114.51(11) . . ?
C25 C24 H24A 107.1 . . ?
C18 C24 H24A 107.1 . . ?
C23 C24 H24A 107.1 . . ?
C6 C5 O12 123.65(12) . . ?
C6 C5 C4 124.86(12) . . ?
O12 C5 C4 111.49(11) . . ?
O12 C26 C27 101.92(10) . . ?
O12 C26 C25 107.37(10) . . ?
C27 C26 C25 113.11(11) . . ?
O12 C26 C16 110.39(11) . . ?
C27 C26 C16 112.29(12) . . ?
C25 C26 C16 111.24(11) . . ?
C3 C2 C1 119.62(13) . . ?
C3 C2 C7 122.40(13) . . ?
C1 C2 C7 117.98(12) . . ?
C19 C18 C17 108.56(11) . . ?
C19 C18 C24 115.66(11) . . ?
C17 C18 C24 111.23(11) . . ?
C19 C18 H18 107.0 . . ?
C17 C18 H18 107.0 . . ?
C24 C18 H18 107.0 . . ?
C26 C16 C15 112.40(11) . . ?
C26 C16 C17 109.17(11) . . ?
C15 C16 C17 111.01(11) . . ?
C26 C16 H16 108.0 . . ?
C15 C16 H16 108.0 . . ?
C17 C16 H16 108.0 . . ?
C2 C3 C4 125.37(13) . . ?
C2 C3 H3 117.3 . . ?
C4 C3 H3 117.3 . . ?
C11 C10 C4 104.64(11) . . ?
C11 C10 H10A 110.8 . . ?
C4 C10 H10A 110.8 . . ?
C11 C10 H10B 110.8 . . ?
C4 C10 H10B 110.8 . . ?
H10A C10 H10B 108.9 . . ?
O20 C12 C13 106.14(12) . . ?
O20 C12 C14 109.51(11) . . ?
C13 C12 C14 110.88(12) . . ?
O20 C12 C11 103.90(11) . . ?
C13 C12 C11 114.68(12) . . ?
C14 C12 C11 111.26(12) . . ?
C6 C15 C16 113.02(11) . . ?
C6 C15 H15A 109.0 . . ?
C16 C15 H15A 109.0 . . ?
C6 C15 H15B 109.0 . . ?
C16 C15 H15B 109.0 . . ?
H15A C15 H15B 107.8 . . ?
O24 C11 C10 112.29(11) . . ?
O24 C11 C12 113.29(12) . . ?
C10 C11 C12 102.50(11) . . ?
O24 C11 H11 109.5 . . ?
C10 C11 H11 109.5 . . ?
C12 C11 H11 109.5 . . ?
C8 C7 C2 113.60(12) . . ?
C8 C7 H7A 108.8 . . ?
C2 C7 H7A 108.8 . . ?
C8 C7 H7B 108.8 . . ?
C2 C7 H7B 108.8 . . ?
H7A C7 H7B 107.7 . . ?
C16 C17 C18 113.43(11) . . ?
C16 C17 H17A 108.9 . . ?
C18 C17 H17A 108.9 . . ?
C16 C17 H17B 108.9 . . ?
C18 C17 H17B 108.9 . . ?
H17A C17 H17B 107.7 . . ?
C28 C19 C20 120.87(14) . . ?
C28 C19 C18 119.93(14) . . ?
C20 C19 C18 119.19(12) . . ?
C26 C27 H27A 109.5 . . ?
C26 C27 H27B 109.5 . . ?
H27A C27 H27B 109.5 . . ?
C26 C27 H27C 109.5 . . ?
H27A C27 H27C 109.5 . . ?
H27B C27 H27C 109.5 . . ?
C29 C23 C30 107.11(14) . . ?
C29 C23 C22A 114.68(15) . . ?
C30 C23 C22A 102.39(14) . . ?
C29 C23 C24 112.15(13) . . ?
C30 C23 C24 110.41(12) . . ?
C22A C23 C24 109.60(13) . . ?
C29 C23 C22B 79.8(4) . . ?
C30 C23 C22B 130.8(4) . . ?
C24 C23 C22B 111.3(3) . . ?
C9 C8 C7 124.47(16) . . ?
C9 C8 H8 117.8 . . ?
C7 C8 H8 117.8 . . ?
C12 C14 H14A 109.5 . . ?
C12 C14 H14B 109.5 . . ?
H14A C14 H14B 109.5 . . ?
C12 C14 H14C 109.5 . . ?
H14A C14 H14C 109.5 . . ?
H14B C14 H14C 109.5 . . ?
C12 C13 H13A 109.5 . . ?
C12 C13 H13B 109.5 . . ?
H13A C13 H13B 109.5 . . ?
C12 C13 H13C 109.5 . . ?
H13A C13 H13C 109.5 . . ?
H13B C13 H13C 109.5 . . ?
C19 C20 C21 111.47(14) . . ?
C19 C20 H20A 109.3 . . ?
C21 C20 H20A 109.3 . . ?
C19 C20 H20B 109.3 . . ?
C21 C20 H20B 109.3 . . ?
H20A C20 H20B 108.0 . . ?
C8 C9 H9A 120.0 . . ?
C8 C9 H9B 120.0 . . ?
H9A C9 H9B 120.0 . . ?
C19 C28 H28A 120.0 . . ?
C19 C28 H28B 120.0 . . ?
H28A C28 H28B 120.0 . . ?
C23 C30 H30A 109.5 . . ?
C23 C30 H30B 109.5 . . ?
H30A C30 H30B 109.5 . . ?
C23 C30 H30C 109.5 . . ?
H30A C30 H30C 109.5 . . ?
H30B C30 H30C 109.5 . . ?
C23 C29 H29A 109.5 . . ?
C23 C29 H29B 109.5 . . ?
H29A C29 H29B 109.5 . . ?
C23 C29 H29C 109.5 . . ?
H29A C29 H29C 109.5 . . ?
H29B C29 H29C 109.5 . . ?
C22B C21 C20 114.6(4) . . ?
C22A C21 C20 116.90(16) . . ?
C22A C21 H21A 108.1 . . ?
C20 C21 H21A 108.1 . . ?
C22A C21 H21B 108.1 . . ?
C20 C21 H21B 108.1 . . ?
H21A C21 H21B 107.3 . . ?
C22B C21 H21C 108.6 . . ?
C20 C21 H21C 108.6 . . ?
C22B C21 H21D 108.6 . . ?
C20 C21 H21D 108.6 . . ?
H21C C21 H21D 107.6 . . ?
C21 C22A C23 118.76(15) . . ?
C21 C22A H22A 107.6 . . ?
C23 C22A H22A 107.6 . . ?
C21 C22A H22B 107.6 . . ?
C23 C22A H22B 107.6 . . ?
H22A C22A H22B 107.1 . . ?
C21 C22B C23 130.2(7) . . ?
C21 C22B H22C 104.7 . . ?
C23 C22B H22C 104.7 . . ?
C21 C22B H22D 104.7 . . ?
C23 C22B H22D 104.7 . . ?
H22C C22B H22D 105.7 . . ?

loop_
_geom_bond_atom_site_label_1
_geom_bond_atom_site_label_2
_geom_bond_distance
_geom_bond_site_symmetry_2
_geom_bond_publ_flag
O12 C5 1.3532(16) . ?
O12 C26 1.4762(15) . ?
O27 C1 1.2343(17) . ?
O20 C4 1.4452(17) . ?
O20 C12 1.4504(16) . ?
O24 C11 1.4211(17) . ?
O24 H24 0.8400 . ?
C6 C5 1.3446(19) . ?
C6 C1 1.4653(19) . ?
C6 C15 1.5020(18) . ?
C1 C2 1.4829(19) . ?
C4 C3 1.5014(19) . ?
C4 C5 1.5082(19) . ?
C4 C10 1.5544(19) . ?
C25 C26 1.5234(19) . ?
C25 C24 1.5405(18) . ?
C25 H25A 0.9900 . ?
C25 H25B 0.9900 . ?
C24 C18 1.5495(18) . ?
C24 C23 1.5667(19) . ?
C24 H24A 1.0000 . ?
C26 C27 1.5201(19) . ?
C26 C16 1.5302(18) . ?
C2 C3 1.330(2) . ?
C2 C7 1.5109(19) . ?
C18 C19 1.5195(19) . ?
C18 C17 1.5428(19) . ?
C18 H18 1.0000 . ?
C16 C15 1.5356(19) . ?
C16 C17 1.5371(19) . ?
C16 H16 1.0000 . ?
C3 H3 0.9500 . ?
C10 C11 1.5331(19) . ?
C10 H10A 0.9900 . ?
C10 H10B 0.9900 . ?
C12 C13 1.518(2) . ?
C12 C14 1.528(2) . ?
C12 C11 1.536(2) . ?
C15 H15A 0.9900 . ?
C15 H15B 0.9900 . ?
C11 H11 1.0000 . ?
C7 C8 1.500(2) . ?
C7 H7A 0.9900 . ?
C7 H7B 0.9900 . ?
C17 H17A 0.9900 . ?
C17 H17B 0.9900 . ?
C19 C28 1.323(2) . ?
C19 C20 1.504(2) . ?
C27 H27A 0.9800 . ?
C27 H27B 0.9800 . ?
C27 H27C 0.9800 . ?
C23 C29 1.509(2) . ?
C23 C30 1.542(2) . ?
C23 C22A 1.553(2) . ?
C23 C22B 1.650(9) . ?
C8 C9 1.318(2) . ?
C8 H8 0.9500 . ?
C14 H14A 0.9800 . ?
C14 H14B 0.9800 . ?
C14 H14C 0.9800 . ?
C13 H13A 0.9800 . ?
C13 H13B 0.9800 . ?
C13 H13C 0.9800 . ?
C20 C21 1.539(3) . ?
C20 H20A 0.9900 . ?
C20 H20B 0.9900 . ?
C9 H9A 0.9500 . ?
C9 H9B 0.9500 . ?
C28 H28A 0.9500 . ?
C28 H28B 0.9500 . ?
C30 H30A 0.9800 . ?
C30 H30B 0.9800 . ?
C30 H30C 0.9800 . ?
C29 H29A 0.9800 . ?
C29 H29B 0.9800 . ?
C29 H29C 0.9800 . ?
C21 C22B 1.250(10) . ?
C21 C22A 1.510(3) . ?
C21 H21A 0.9900 . ?
C21 H21B 0.9900 . ?
C21 H21C 0.9900 . ?
C21 H21D 0.9900 . ?
C22A H22A 0.9900 . ?
C22A H22B 0.9900 . ?
C22B H22C 0.9900 . ?
C22B H22D 0.9900 . ?

loop_
_geom_torsion_atom_site_label_1
_geom_torsion_atom_site_label_2
_geom_torsion_atom_site_label_3
_geom_torsion_atom_site_label_4
_geom_torsion
_geom_torsion_site_symmetry_1
_geom_torsion_site_symmetry_2
_geom_torsion_site_symmetry_3
_geom_torsion_site_symmetry_4
_geom_torsion_publ_flag
C5 C6 C1 O27 178.39(13) . . . . ?
C15 C6 C1 O27 -1.10(19) . . . . ?
C5 C6 C1 C2 -1.95(19) . . . . ?
C15 C6 C1 C2 178.56(12) . . . . ?
C12 O20 C4 C3 -108.63(12) . . . . ?
C12 O20 C4 C5 131.03(11) . . . . ?
C12 O20 C4 C10 10.88(14) . . . . ?
C26 C25 C24 C18 -57.52(14) . . . . ?
C26 C25 C24 C23 174.94(11) . . . . ?
C1 C6 C5 O12 179.67(12) . . . . ?
C15 C6 C5 O12 -0.9(2) . . . . ?
C1 C6 C5 C4 -0.9(2) . . . . ?
C15 C6 C5 C4 178.62(12) . . . . ?
C26 O12 C5 C6 -15.96(19) . . . . ?
C26 O12 C5 C4 164.50(11) . . . . ?
O20 C4 C5 C6 121.15(14) . . . . ?
C3 C4 C5 C6 2.86(19) . . . . ?
C10 C4 C5 C6 -123.49(14) . . . . ?
O20 C4 C5 O12 -59.31(14) . . . . ?
C3 C4 C5 O12 -177.60(11) . . . . ?
C10 C4 C5 O12 56.05(15) . . . . ?
C5 O12 C26 C27 161.02(11) . . . . ?
C5 O12 C26 C25 -79.88(14) . . . . ?
C5 O12 C26 C16 41.54(16) . . . . ?
C24 C25 C26 O12 -179.83(10) . . . . ?
C24 C25 C26 C27 -68.19(15) . . . . ?
C24 C25 C26 C16 59.29(14) . . . . ?
O27 C1 C2 C3 -177.85(13) . . . . ?
C6 C1 C2 C3 2.5(2) . . . . ?
O27 C1 C2 C7 2.5(2) . . . . ?
C6 C1 C2 C7 -177.21(12) . . . . ?
C25 C24 C18 C19 178.93(11) . . . . ?
C23 C24 C18 C19 -54.63(16) . . . . ?
C25 C24 C18 C17 54.50(14) . . . . ?
C23 C24 C18 C17 -179.06(11) . . . . ?
O12 C26 C16 C15 -50.61(15) . . . . ?
C27 C26 C16 C15 -163.60(11) . . . . ?
C25 C26 C16 C15 68.48(14) . . . . ?
O12 C26 C16 C17 -174.24(10) . . . . ?
C27 C26 C16 C17 72.77(15) . . . . ?
C25 C26 C16 C17 -55.15(14) . . . . ?
C1 C2 C3 C4 -0.2(2) . . . . ?
C7 C2 C3 C4 179.46(13) . . . . ?
O20 C4 C3 C2 -119.30(15) . . . . ?
C5 C4 C3 C2 -2.3(2) . . . . ?
C10 C4 C3 C2 124.86(15) . . . . ?
O20 C4 C10 C11 12.33(14) . . . . ?
C3 C4 C10 C11 129.96(12) . . . . ?
C5 C4 C10 C11 -103.51(13) . . . . ?
C4 O20 C12 C13 -150.94(12) . . . . ?
C4 O20 C12 C14 89.31(13) . . . . ?
C4 O20 C12 C11 -29.64(14) . . . . ?
C5 C6 C15 C16 -10.20(19) . . . . ?
C1 C6 C15 C16 169.28(11) . . . . ?
C26 C16 C15 C6 35.87(16) . . . . ?
C17 C16 C15 C6 158.47(11) . . . . ?
C4 C10 C11 O24 92.82(13) . . . . ?
C4 C10 C11 C12 -29.09(13) . . . . ?
O20 C12 C11 O24 -85.54(13) . . . . ?
C13 C12 C11 O24 29.87(17) . . . . ?
C14 C12 C11 O24 156.72(12) . . . . ?
O20 C12 C11 C10 35.68(13) . . . . ?
C13 C12 C11 C10 151.09(12) . . . . ?
C14 C12 C11 C10 -82.06(13) . . . . ?
C3 C2 C7 C8 106.66(17) . . . . ?
C1 C2 C7 C8 -73.65(17) . . . . ?
C26 C16 C17 C18 54.35(15) . . . . ?
C15 C16 C17 C18 -70.11(14) . . . . ?
C19 C18 C17 C16 176.19(11) . . . . ?
C24 C18 C17 C16 -55.46(15) . . . . ?
C17 C18 C19 C28 -80.27(18) . . . . ?
C24 C18 C19 C28 153.93(15) . . . . ?
C17 C18 C19 C20 100.78(15) . . . . ?
C24 C18 C19 C20 -25.02(19) . . . . ?
C25 C24 C23 C29 82.31(16) . . . . ?
C18 C24 C23 C29 -41.77(17) . . . . ?
C25 C24 C23 C30 -37.06(17) . . . . ?
C18 C24 C23 C30 -161.14(13) . . . . ?
C25 C24 C23 C22A -149.12(13) . . . . ?
C18 C24 C23 C22A 86.81(15) . . . . ?
C25 C24 C23 C22B 169.6(4) . . . . ?
C18 C24 C23 C22B 45.5(4) . . . . ?
C2 C7 C8 C9 -115.87(17) . . . . ?
C28 C19 C20 C21 -97.80(19) . . . . ?
C18 C19 C20 C21 81.14(18) . . . . ?
C19 C20 C21 C22B -24.8(6) . . . . ?
C19 C20 C21 C22A -74.0(2) . . . . ?
C20 C21 C22A C23 55.4(3) . . . . ?
C29 C23 C22A C21 62.3(2) . . . . ?
C30 C23 C22A C21 177.97(17) . . . . ?
C24 C23 C22A C21 -64.8(2) . . . . ?
C20 C21 C22B C23 -56.7(11) . . . . ?
C29 C23 C22B C21 152.0(10) . . . . ?
C30 C23 C22B C21 -104.1(9) . . . . ?
C24 C23 C22B C21 42.1(11) . . . . ?
